data_4334531
loop_
_publ_author_name
'Oleg I. Siidra'
'Evgeny V. Nazarchuk'
'Anna N. Suknotova'
'Roman A. Kayukov'
'Sergey V. Krivovichev'

_publ_section_title
;
 Cr(VI) Trioxide as a Starting Material for the Synthesis of Novel Zero-,
 One-, and Two-Dimensional Uranyl Dichromates and Chromate-Dichromates
;
_journal_name_full 'Inorganic Chemistry'
_journal_page_first 4729
_journal_page_last 4735
_journal_paper_doi 10.1021/ic400341q
_journal_volume 52
_journal_year 2013
_chemical_formula_sum 'Cr Cs N O7.5 U0.5'
_chemical_formula_weight 437.93
_chemical_name_systematic
;
 ?
;
_space_group_IT_number 2
_symmetry_cell_setting triclinic
_symmetry_space_group_name_Hall '-P 1'
_symmetry_space_group_name_H-M 'P -1'
_atom_sites_solution_hydrogens geom
_atom_sites_solution_primary direct
_atom_sites_solution_secondary difmap
_audit_creation_method SHELXL-97
_cell_angle_alpha 70.881(8)
_cell_angle_beta 88.966(9)
_cell_angle_gamma 79.339(9)
_cell_formula_units_Z 4
_cell_length_a 8.148(3)
_cell_length_b 8.299(3)
_cell_length_c 11.805(4)
_cell_measurement_temperature 296(2)
_cell_volume 740.4(5)
_computing_structure_refinement 'SHELXL-97 (Sheldrick, 1997)'
_diffrn_ambient_temperature 296(2)
_diffrn_measured_fraction_theta_full 0.999
_diffrn_measured_fraction_theta_max 0.999
_diffrn_radiation_monochromator graphite
_diffrn_radiation_source 'fine-focus sealed tube'
_diffrn_radiation_type MoK\a
_diffrn_radiation_wavelength 0.71073
_diffrn_reflns_av_R_equivalents 0.0483
_diffrn_reflns_av_sigmaI/netI 0.0516
_diffrn_reflns_limit_h_max 6
_diffrn_reflns_limit_h_min -10
_diffrn_reflns_limit_k_max 10
_diffrn_reflns_limit_k_min -10
_diffrn_reflns_limit_l_max 15
_diffrn_reflns_limit_l_min -15
_diffrn_reflns_number 10291
_diffrn_reflns_theta_full 28.00
_diffrn_reflns_theta_max 28.00
_diffrn_reflns_theta_min 1.83
_exptl_absorpt_coefficient_mu 17.271
_exptl_crystal_density_diffrn 3.928
_exptl_crystal_F_000 768
_refine_diff_density_max 1.649
_refine_diff_density_min -3.004
_refine_diff_density_rms 0.225
_refine_ls_extinction_coef 0.00150(17)
_refine_ls_extinction_expression Fc^*^=kFc[1+0.001xFc^2^\l^3^/sin(2\q)]^-1/4^
_refine_ls_extinction_method SHELXL
_refine_ls_goodness_of_fit_ref 1.048
_refine_ls_hydrogen_treatment mixed
_refine_ls_matrix_type full
_refine_ls_number_parameters 200
_refine_ls_number_reflns 3561
_refine_ls_number_restraints 0
_refine_ls_restrained_S_all 1.048
_refine_ls_R_factor_all 0.0303
_refine_ls_R_factor_gt 0.0282
_refine_ls_shift/su_max 0.001
_refine_ls_shift/su_mean 0.000
_refine_ls_structure_factor_coef Fsqd
_refine_ls_weighting_details 'calc w=1/[\s^2^(Fo^2^)+(0.0174P)^2^+1.8858P] where P=(Fo^2^+2Fc^2^)/3'
_refine_ls_weighting_scheme calc
_refine_ls_wR_factor_gt 0.0707
_refine_ls_wR_factor_ref 0.0719
_reflns_number_gt 3333
_reflns_number_total 3561
_reflns_threshold_expression >2sigma(I)
_cod_data_source_file ic400341q_si_001_1.cif
_cod_data_source_block Cs2(UO2)(Cr2O7)(NO3)2_(compound_1)
_cod_original_cell_volume 740.5(4)
_cod_original_formula_sum 'Cr Cs N O7.50 U0.50'
_cod_database_code 4334531

loop_
_symmetry_equiv_pos_as_xyz
'x, y, z'
'-x, -y, -z'

loop_
_atom_site_label
_atom_site_type_symbol
_atom_site_fract_x
_atom_site_fract_y
_atom_site_fract_z
_atom_site_U_iso_or_equiv
_atom_site_adp_type
_atom_site_occupancy
_atom_site_symmetry_multiplicity
_atom_site_calc_flag
U1 U 0.72220(2) 0.22992(2) 0.227199(14) 0.01743(8) Uani 1 1 d
Cs1 Cs 0.22526(5) 0.09839(5) 0.06240(3) 0.02945(10) Uani 1 1 d
Cs2 Cs 1.19957(5) 0.35248(5) 0.39900(3) 0.03301(11) Uani 1 1 d
Cr1 Cr 0.48947(12) -0.32560(10) 0.25719(7) 0.02294(19) Uani 1 1 d
Cr2 Cr 1.31770(12) 0.81087(11) 0.45231(7) 0.0237(2) Uani 1 1 d
O1 O 0.8806(5) -0.0260(5) 0.1724(3) 0.0285(9) Uani 1 1 d
O2 O 1.4934(5) 0.6970(5) 0.4015(3) 0.0301(9) Uani 1 1 d
O3 O 1.3750(5) 0.8395(5) 0.5766(3) 0.0290(9) Uani 1 1 d
O4 O 0.9167(5) 0.2523(6) 0.2754(4) 0.0320(9) Uani 1 1 d
O5 O 0.8418(6) 0.2748(5) 0.0252(3) 0.0325(10) Uani 1 1 d
O6 O 0.7921(6) -0.0832(5) 0.3490(3) 0.0349(10) Uani 1 1 d
O7 O 0.5328(6) 0.2053(5) 0.1735(4) 0.0347(10) Uani 1 1 d
O8 O 0.5634(6) -0.1757(5) 0.1632(4) 0.0347(10) Uani 1 1 d
O9 O 0.7154(6) 0.5070(5) 0.0535(4) 0.0370(10) Uani 1 1 d
O10 O 0.2965(6) -0.3029(6) 0.2192(4) 0.0420(11) Uani 1 1 d
O11 O 0.5898(8) -0.5189(6) 0.2659(4) 0.0524(15) Uani 1 1 d
O12 O 0.9163(6) 0.7080(5) 0.2881(5) 0.0457(12) Uani 1 1 d
O13 O 0.1425(7) 0.4752(6) 0.1048(4) 0.0468(13) Uani 1 1 d
O14 O 1.1736(6) 0.7015(7) 0.4773(4) 0.0488(13) Uani 1 1 d
O15 O 1.2558(8) 0.9931(6) 0.3521(4) 0.0529(15) Uani 1 1 d
N1 N 0.8069(7) 0.4403(6) -0.0130(4) 0.0286(10) Uani 1 1 d
N2 N 0.8659(6) -0.1419(6) 0.2707(4) 0.0273(10) Uani 1 1 d

loop_
_atom_site_aniso_label
_atom_site_aniso_U_11
_atom_site_aniso_U_22
_atom_site_aniso_U_33
_atom_site_aniso_U_23
_atom_site_aniso_U_13
_atom_site_aniso_U_12
U1 0.01654(13) 0.01981(12) 0.01798(11) -0.00812(8) 0.00366(7) -0.00527(8)
Cs1 0.0250(2) 0.03369(19) 0.02873(18) -0.00796(14) 0.00336(14) -0.00783(15)
Cs2 0.0360(3) 0.0334(2) 0.03010(19) -0.00603(15) -0.00022(16) -0.01580(17)
Cr1 0.0279(5) 0.0211(4) 0.0223(4) -0.0094(3) 0.0090(3) -0.0072(3)
Cr2 0.0240(5) 0.0280(4) 0.0205(4) -0.0115(3) 0.0040(3) -0.0019(4)
O1 0.033(3) 0.0259(19) 0.0274(19) -0.0095(15) 0.0137(17) -0.0075(17)
O2 0.031(3) 0.035(2) 0.0234(18) -0.0136(16) 0.0041(16) 0.0003(18)
O3 0.033(3) 0.039(2) 0.0214(17) -0.0150(16) 0.0135(16) -0.0159(18)
O4 0.025(2) 0.041(2) 0.033(2) -0.0107(18) -0.0014(17) -0.0149(18)
O5 0.041(3) 0.029(2) 0.0246(19) -0.0069(16) 0.0074(18) -0.0041(19)
O6 0.046(3) 0.029(2) 0.0259(19) -0.0041(16) 0.0075(18) -0.0062(19)
O7 0.028(3) 0.037(2) 0.038(2) -0.0082(18) -0.0073(19) -0.0095(19)
O8 0.037(3) 0.036(2) 0.031(2) -0.0061(17) 0.0117(18) -0.0152(19)
O9 0.047(3) 0.027(2) 0.032(2) -0.0056(17) 0.0148(19) -0.0029(19)
O10 0.035(3) 0.057(3) 0.040(2) -0.014(2) -0.003(2) -0.027(2)
O11 0.086(5) 0.024(2) 0.041(2) -0.0131(19) 0.016(3) 0.006(2)
O12 0.041(3) 0.022(2) 0.073(3) -0.017(2) -0.002(3) 0.0005(19)
O13 0.067(4) 0.046(3) 0.028(2) -0.0068(19) 0.017(2) -0.026(3)
O14 0.044(3) 0.076(3) 0.049(3) -0.038(3) 0.018(2) -0.034(3)
O15 0.067(4) 0.040(3) 0.037(2) -0.007(2) -0.003(2) 0.016(3)
N1 0.035(3) 0.031(2) 0.020(2) -0.0060(18) 0.0032(19) -0.013(2)
N2 0.024(3) 0.022(2) 0.035(2) -0.0074(19) -0.002(2) -0.0046(19)

loop_
_atom_type_symbol
_atom_type_description
_atom_type_scat_dispersion_real
_atom_type_scat_dispersion_imag
_atom_type_scat_source
O O 0.0106 0.0060 'International Tables Vol C Tables 4.2.6.8 and 6.1.1.4'
Cr Cr 0.3209 0.6236 'International Tables Vol C Tables 4.2.6.8 and 6.1.1.4'
Cs Cs -0.3680 2.1192 'International Tables Vol C Tables 4.2.6.8 and 6.1.1.4'
U U -9.6767 9.6646 'International Tables Vol C Tables 4.2.6.8 and 6.1.1.4'
N N 0.0061 0.0033 'International Tables Vol C Tables 4.2.6.8 and 6.1.1.4'

loop_
_geom_angle_atom_site_label_1
_geom_angle_atom_site_label_2
_geom_angle_atom_site_label_3
_geom_angle
_geom_angle_site_symmetry_1
_geom_angle_site_symmetry_3
O7 U1 O4 177.33(18) . .
O7 U1 O11 91.0(2) . 1_565
O4 U1 O11 91.0(2) . 1_565
O7 U1 O3 90.33(18) . 2_766
O4 U1 O3 92.08(17) . 2_766
O11 U1 O3 69.16(15) 1_565 2_766
O7 U1 O6 91.87(17) . .
O4 U1 O6 88.08(18) . .
O11 U1 O6 134.28(15) 1_565 .
O3 U1 O6 65.20(14) 2_766 .
O7 U1 O5 90.96(18) . .
O4 U1 O5 86.53(17) . .
O11 U1 O5 116.15(15) 1_565 .
O3 U1 O5 174.51(13) 2_766 .
O6 U1 O5 109.42(13) . .
O7 U1 O9 90.28(18) . .
O4 U1 O9 88.84(18) . .
O11 U1 O9 65.83(15) 1_565 .
O3 U1 O9 135.00(13) 2_766 .
O6 U1 O9 159.69(14) . .
O5 U1 O9 50.34(13) . .
O7 U1 O1 91.33(17) . .
O4 U1 O1 86.59(17) . .
O11 U1 O1 175.04(15) 1_565 .
O3 U1 O1 115.22(13) 2_766 .
O6 U1 O1 50.02(13) . .
O5 U1 O1 59.42(12) . .
O9 U1 O1 109.75(13) . .
O7 U1 N1 92.79(17) . .
O4 U1 N1 85.35(17) . .
O11 U1 N1 90.80(15) 1_565 .
O3 U1 N1 159.78(13) 2_766 .
O6 U1 N1 134.56(13) . .
O5 U1 N1 25.38(13) . .
O9 U1 N1 25.12(13) . .
O1 U1 N1 84.70(13) . .
O7 U1 N2 90.95(17) . .
O4 U1 N2 87.87(17) . .
O11 U1 N2 159.33(15) 1_565 .
O3 U1 N2 90.24(14) 2_766 .
O6 U1 N2 25.06(13) . .
O5 U1 N2 84.40(13) . .
O9 U1 N2 134.73(13) . .
O1 U1 N2 24.98(12) . .
N1 U1 N2 109.66(13) . .
O7 U1 Cs1 122.64(15) . 1_655
O4 U1 Cs1 54.70(14) . 1_655
O11 U1 Cs1 131.88(15) 1_565 1_655
O3 U1 Cs1 134.90(11) 2_766 1_655
O6 U1 Cs1 82.39(11) . 1_655
O5 U1 Cs1 40.78(10) . 1_655
O9 U1 Cs1 79.46(10) . 1_655
O1 U1 Cs1 43.50(10) . 1_655
N1 U1 Cs1 57.54(10) . 1_655
N2 U1 Cs1 62.21(10) . 1_655
O7 U1 Cs2 56.58(15) . 1_455
O4 U1 Cs2 126.09(14) . 1_455
O11 U1 Cs2 49.48(15) 1_565 1_455
O3 U1 Cs2 44.78(11) 2_766 1_455
O6 U1 Cs2 96.47(11) . 1_455
O5 U1 Cs2 139.41(10) . 1_455
O9 U1 Cs2 101.54(10) . 1_455
O1 U1 Cs2 135.15(10) . 1_455
N1 U1 Cs2 123.22(10) . 1_455
N2 U1 Cs2 116.49(10) . 1_455
Cs1 U1 Cs2 178.643(7) 1_655 1_455
O8 Cs1 O5 116.70(11) 2_655 1_455
O8 Cs1 O10 112.25(12) 2_655 .
O5 Cs1 O10 114.38(12) 1_455 .
O8 Cs1 O1 58.81(11) 2_655 2_655
O5 Cs1 O1 78.17(10) 1_455 2_655
O10 Cs1 O1 93.17(10) . 2_655
O8 Cs1 O8 79.18(12) 2_655 .
O5 Cs1 O8 161.39(11) 1_455 .
O10 Cs1 O8 47.57(12) . .
O1 Cs1 O8 104.66(10) 2_655 .
O8 Cs1 O9 63.51(11) 2_655 2_665
O5 Cs1 O9 84.01(12) 1_455 2_665
O10 Cs1 O9 159.18(12) . 2_665
O1 Cs1 O9 100.49(10) 2_655 2_665
O8 Cs1 O9 113.03(12) . 2_665
O8 Cs1 O7 82.01(12) 2_655 .
O5 Cs1 O7 129.56(11) 1_455 .
O10 Cs1 O7 97.33(11) . .
O1 Cs1 O7 140.46(11) 2_655 .
O8 Cs1 O7 58.99(11) . .
O9 Cs1 O7 62.24(11) 2_665 .
O8 Cs1 O15 141.99(14) 2_655 1_445
O5 Cs1 O15 97.93(12) 1_455 1_445
O10 Cs1 O15 61.54(11) . 1_445
O1 Cs1 O15 150.60(13) 2_655 1_445
O8 Cs1 O15 70.38(11) . 1_445
O9 Cs1 O15 108.13(12) 2_665 1_445
O7 Cs1 O15 63.11(14) . 1_445
O8 Cs1 O1 144.71(11) 2_655 1_455
O5 Cs1 O1 45.61(10) 1_455 1_455
O10 Cs1 O1 69.15(11) . 1_455
O1 Cs1 O1 86.02(10) 2_655 1_455
O8 Cs1 O1 115.83(10) . 1_455
O9 Cs1 O1 127.04(11) 2_665 1_455
O7 Cs1 O1 133.27(10) . 1_455
O15 Cs1 O1 71.56(14) 1_445 1_455
O8 Cs1 O13 102.22(11) 2_655 .
O5 Cs1 O13 65.87(12) 1_455 .
O10 Cs1 O13 138.40(11) . .
O1 Cs1 O13 125.25(11) 2_655 .
O8 Cs1 O13 122.64(12) . .
O9 Cs1 O13 38.73(11) 2_665 .
O7 Cs1 O13 64.42(13) . .
O15 Cs1 O13 77.01(11) 1_445 .
O1 Cs1 O13 95.69(11) 1_455 .
O8 Cs1 N1 83.49(11) 2_655 2_665
O5 Cs1 N1 71.80(11) 1_455 2_665
O10 Cs1 N1 154.61(10) . 2_665
O1 Cs1 N1 112.19(10) 2_655 2_665
O8 Cs1 N1 122.07(11) . 2_665
O9 Cs1 N1 20.05(10) 2_665 2_665
O7 Cs1 N1 64.09(11) . 2_665
O15 Cs1 N1 93.63(11) 1_445 2_665
O1 Cs1 N1 109.96(11) 1_455 2_665
O13 Cs1 N1 18.98(10) . 2_665
O8 Cs1 O5 83.73(10) 2_655 2_655
O5 Cs1 O5 93.51(9) 1_455 2_655
O10 Cs1 O5 51.68(10) . 2_655
O1 Cs1 O5 41.68(9) 2_655 2_655
O8 Cs1 O5 77.98(11) . 2_655
O9 Cs1 O5 141.11(10) 2_665 2_655
O7 Cs1 O5 136.44(10) . 2_655
O15 Cs1 O5 110.64(11) 1_445 2_655
O1 Cs1 O5 69.84(10) 1_455 2_655
O13 Cs1 O5 159.13(12) . 2_655
N1 Cs1 O5 153.40(9) 2_665 2_655
O6 Cs2 O4 99.38(12) 2_756 .
O6 Cs2 O15 76.02(12) 2_756 1_545
O4 Cs2 O15 59.42(13) . 1_545
O6 Cs2 O10 151.21(11) 2_756 1_665
O4 Cs2 O10 108.58(11) . 1_665
O15 Cs2 O10 124.29(13) 1_545 1_665
O6 Cs2 O12 126.06(13) 2_756 .
O4 Cs2 O12 73.40(12) . .
O15 Cs2 O12 131.30(13) 1_545 .
O10 Cs2 O12 58.90(14) 1_665 .
O6 Cs2 O14 98.42(12) 2_756 .
O4 Cs2 O14 126.72(12) . .
O15 Cs2 O14 172.81(13) 1_545 .
O10 Cs2 O14 59.27(12) 1_665 .
O12 Cs2 O14 55.69(12) . .
O6 Cs2 O13 151.75(12) 2_756 1_655
O4 Cs2 O13 57.45(12) . 1_655
O15 Cs2 O13 77.82(12) 1_545 1_655
O10 Cs2 O13 56.24(11) 1_665 1_655
O12 Cs2 O13 66.64(13) . 1_655
O14 Cs2 O13 108.43(12) . 1_655
O6 Cs2 O2 60.44(12) 2_756 2_866
O4 Cs2 O2 157.97(11) . 2_866
O15 Cs2 O2 104.14(11) 1_545 2_866
O10 Cs2 O2 92.72(11) 1_665 2_866
O12 Cs2 O2 124.56(11) . 2_866
O14 Cs2 O2 68.91(11) . 2_866
O13 Cs2 O2 137.87(12) 1_655 2_866
O6 Cs2 O14 63.03(13) 2_756 2_766
O4 Cs2 O14 57.16(11) . 2_766
O15 Cs2 O14 92.83(14) 1_545 2_766
O10 Cs2 O14 128.04(14) 1_665 2_766
O12 Cs2 O14 69.37(14) . 2_766
O14 Cs2 O14 88.57(12) . 2_766
O13 Cs2 O14 108.11(13) 1_655 2_766
O2 Cs2 O14 113.75(11) 2_866 2_766
O6 Cs2 O3 81.36(11) 2_756 2_866
O4 Cs2 O3 125.42(10) . 2_866
O15 Cs2 O3 68.26(13) 1_545 2_866
O10 Cs2 O3 87.84(12) 1_665 2_866
O12 Cs2 O3 146.61(12) . 2_866
O14 Cs2 O3 106.70(11) . 2_866
O13 Cs2 O3 98.71(12) 1_655 2_866
O2 Cs2 O3 47.73(9) 2_866 2_866
O14 Cs2 O3 143.14(11) 2_766 2_866
O6 Cs2 O12 35.87(10) 2_756 2_766
O4 Cs2 O12 106.80(11) . 2_766
O15 Cs2 O12 109.95(11) 1_545 2_766
O10 Cs2 O12 124.80(11) 1_665 2_766
O12 Cs2 O12 93.72(11) . 2_766
O14 Cs2 O12 65.70(11) . 2_766
O13 Cs2 O12 156.97(13) 1_655 2_766
O2 Cs2 O12 62.87(11) 2_866 2_766
O14 Cs2 O12 51.19(11) 2_766 2_766
O3 Cs2 O12 104.31(10) 2_866 2_766
O6 Cs2 O11 120.59(12) 2_756 1_665
O4 Cs2 O11 127.06(11) . 1_665
O15 Cs2 O11 96.01(13) 1_545 1_665
O10 Cs2 O11 44.58(12) 1_665 1_665
O12 Cs2 O11 103.48(12) . 1_665
O14 Cs2 O11 82.82(11) . 1_665
O13 Cs2 O11 72.60(13) 1_655 1_665
O2 Cs2 O11 65.32(11) 2_866 1_665
O14 Cs2 O11 171.06(11) 2_766 1_665
O3 Cs2 O11 43.32(10) 2_866 1_665
O12 Cs2 O11 126.04(11) 2_766 1_665
O8 Cr1 O10 108.0(2) . .
O8 Cr1 O11 112.8(3) . .
O10 Cr1 O11 110.3(3) . .
O8 Cr1 O2 110.2(2) . 1_445
O10 Cr1 O2 106.4(2) . 1_445
O11 Cr1 O2 109.0(2) . 1_445
O8 Cr1 Cs1 56.17(17) . .
O10 Cr1 Cs1 55.93(17) . .
O11 Cr1 Cs1 146.86(17) . .
O2 Cr1 Cs1 103.97(13) 1_445 .
O8 Cr1 Cs2 160.69(17) . 1_445
O10 Cr1 Cs2 54.02(17) . 1_445
O11 Cr1 Cs2 72.6(2) . 1_445
O2 Cr1 Cs2 83.97(15) 1_445 1_445
Cs1 Cr1 Cs2 108.66(4) . 1_445
O14 Cr2 O15 109.9(3) . .
O14 Cr2 O3 110.3(2) . .
O15 Cr2 O3 110.0(2) . .
O14 Cr2 O2 109.4(2) . .
O15 Cr2 O2 108.9(2) . .
O3 Cr2 O2 108.4(2) . .
O14 Cr2 Cs2 126.7(2) . 2_866
O15 Cr2 Cs2 123.2(2) . 2_866
O3 Cr2 Cs2 56.66(15) . 2_866
O2 Cr2 Cs2 51.76(13) . 2_866
O14 Cr2 Cs2 119.6(2) . 1_565
O15 Cr2 Cs2 37.94(18) . 1_565
O3 Cr2 Cs2 72.40(14) . 1_565
O2 Cr2 Cs2 127.43(14) . 1_565
Cs2 Cr2 Cs2 105.44(2) 2_866 1_565
O14 Cr2 Cs2 40.34(18) . .
O15 Cr2 Cs2 118.3(2) . .
O3 Cr2 Cs2 129.63(14) . .
O2 Cr2 Cs2 69.47(14) . .
Cs2 Cr2 Cs2 103.71(2) 2_866 .
Cs2 Cr2 Cs2 150.46(3) 1_565 .
N2 O1 U1 96.8(3) . .
N2 O1 Cs1 115.5(3) . 2_655
U1 O1 Cs1 120.86(15) . 2_655
N2 O1 Cs1 127.2(3) . 1_655
U1 O1 Cs1 104.19(13) . 1_655
Cs1 O1 Cs1 93.98(10) 2_655 1_655
Cr2 O2 Cr1 121.2(2) . 1_665
Cr2 O2 Cs2 103.63(15) . 2_866
Cr1 O2 Cs2 133.6(2) 1_665 2_866
Cr2 O3 U1 134.2(2) . 2_766
Cr2 O3 Cs2 100.22(16) . 2_866
U1 O3 Cs2 107.01(14) 2_766 2_866
U1 O4 Cs2 164.0(2) . .
N1 O5 U1 97.5(3) . .
N1 O5 Cs1 117.1(4) . 1_655
U1 O5 Cs1 108.20(14) . 1_655
N1 O5 Cs1 139.9(3) . 2_655
U1 O5 Cs1 105.57(14) . 2_655
Cs1 O5 Cs1 86.49(9) 1_655 2_655
N2 O6 U1 99.1(3) . .
N2 O6 Cs2 114.8(3) . 2_756
U1 O6 Cs2 145.59(16) . 2_756
U1 O7 Cs1 169.1(2) . .
Cr1 O8 Cs1 142.5(2) . 2_655
Cr1 O8 Cs1 99.6(2) . .
Cs1 O8 Cs1 100.82(12) 2_655 .
N1 O9 U1 96.7(3) . .
N1 O9 Cs1 98.4(3) . 2_665
U1 O9 Cs1 152.49(17) . 2_665
Cr1 O10 Cs2 101.9(2) . 1_445
Cr1 O10 Cs1 99.43(19) . .
Cs2 O10 Cs1 154.29(19) 1_445 .
Cr1 O11 U1 165.9(3) . 1_545
Cr1 O11 Cs2 82.5(2) . 1_445
U1 O11 Cs2 101.75(18) 1_545 1_445
N2 O12 Cs2 151.3(4) 1_565 .
N2 O12 Cs2 85.5(3) 1_565 2_766
Cs2 O12 Cs2 86.28(11) . 2_766
N1 O13 Cs1 98.0(3) 2_665 .
N1 O13 Cs2 142.5(4) 2_665 1_455
Cs1 O13 Cs2 100.61(13) . 1_455
Cr2 O14 Cs2 121.5(2) . .
Cr2 O14 Cs2 147.0(2) . 2_766
Cs2 O14 Cs2 91.43(12) . 2_766
Cr2 O15 Cs2 124.1(2) . 1_565
Cr2 O15 Cs1 130.6(2) . 1_665
Cs2 O15 Cs1 104.37(13) 1_565 1_665
O13 N1 O9 123.0(5) 2_665 .
O13 N1 O5 122.3(5) 2_665 .
O9 N1 O5 114.7(4) . .
O13 N1 U1 173.0(4) 2_665 .
O9 N1 U1 58.1(3) . .
O5 N1 U1 57.2(2) . .
O13 N1 Cs1 63.0(3) 2_665 2_665
O9 N1 Cs1 61.6(3) . 2_665
O5 N1 Cs1 166.3(3) . 2_665
U1 N1 Cs1 115.84(14) . 2_665
O12 N2 O1 122.8(5) 1_545 .
O12 N2 O6 123.2(5) 1_545 .
O1 N2 O6 113.9(4) . .
O12 N2 U1 177.1(4) 1_545 .
O1 N2 U1 58.2(2) . .
O6 N2 U1 55.8(2) . .
O12 N2 Cs2 76.3(3) 1_545 2_756
O1 N2 Cs2 159.9(3) . 2_756
O6 N2 Cs2 47.4(2) . 2_756
U1 N2 Cs2 103.05(13) . 2_756

loop_
_geom_bond_atom_site_label_1
_geom_bond_atom_site_label_2
_geom_bond_distance
_geom_bond_site_symmetry_2
U1 O7 1.750(4) .
U1 O4 1.755(4) .
U1 O11 2.344(4) 1_565
U1 O3 2.356(4) 2_766
U1 O6 2.486(4) .
U1 O5 2.499(4) .
U1 O9 2.522(4) .
U1 O1 2.540(4) .
U1 N1 2.949(5) .
U1 N2 2.967(4) .
U1 Cs1 4.6072(14) 1_655
U1 Cs2 4.7665(15) 1_455
Cs1 O8 3.097(4) 2_655
Cs1 O5 3.168(5) 1_455
Cs1 O10 3.184(5) .
Cs1 O1 3.187(4) 2_655
Cs1 O8 3.195(5) .
Cs1 O9 3.234(4) 2_665
Cs1 O7 3.239(4) .
Cs1 O15 3.243(5) 1_445
Cs1 O1 3.271(4) 1_455
Cs1 O13 3.274(5) .
Cs1 N1 3.639(5) 2_665
Cs1 O5 3.702(4) 2_655
Cs2 O6 3.073(4) 2_756
Cs2 O4 3.124(4) .
Cs2 O15 3.159(5) 1_545
Cs2 O10 3.180(5) 1_665
Cs2 O12 3.287(4) .
Cs2 O14 3.288(5) .
Cs2 O13 3.298(4) 1_655
Cs2 O2 3.343(4) 2_866
Cs2 O14 3.390(5) 2_766
Cs2 O3 3.511(5) 2_866
Cs2 O12 3.691(5) 2_766
Cs2 O11 3.701(6) 1_665
Cr1 O8 1.578(4) .
Cr1 O10 1.603(5) .
Cr1 O11 1.632(4) .
Cr1 O2 1.775(4) 1_445
Cr1 Cs2 3.8449(14) 1_445
Cr2 O14 1.580(5) .
Cr2 O15 1.584(5) .
Cr2 O3 1.650(4) .
Cr2 O2 1.773(4) .
Cr2 Cs2 4.1361(17) 2_866
Cr2 Cs2 4.2540(18) 1_565
O1 N2 1.262(6) .
O1 Cs1 3.187(4) 2_655
O1 Cs1 3.271(4) 1_655
O2 Cr1 1.775(4) 1_665
O2 Cs2 3.343(4) 2_866
O3 U1 2.356(4) 2_766
O3 Cs2 3.511(5) 2_866
O5 N1 1.275(6) .
O5 Cs1 3.168(5) 1_655
O5 Cs1 3.702(4) 2_655
O6 N2 1.273(6) .
O6 Cs2 3.073(4) 2_756
O8 Cs1 3.097(4) 2_655
O9 N1 1.261(6) .
O9 Cs1 3.234(4) 2_665
O10 Cs2 3.180(5) 1_445
O11 U1 2.344(4) 1_545
O11 Cs2 3.701(6) 1_445
O12 N2 1.187(6) 1_565
O12 Cs2 3.691(5) 2_766
O13 N1 1.195(6) 2_665
O13 Cs2 3.298(4) 1_455
O14 Cs2 3.390(5) 2_766
O15 Cs2 3.159(5) 1_565
O15 Cs1 3.243(5) 1_665
N1 O13 1.195(6) 2_665
N1 Cs1 3.639(5) 2_665
N2 O12 1.187(6) 1_545
N2 Cs2 3.788(5) 2_756
